data_4086541
loop_
_publ_author_name
'Vanicek, Stefan'
'Kopacka, Holger'
'Wurst, Klaus'
'M\"uller, Thomas'
'Hassenr\"uck, Christopher'
'Winter, Rainer F.'
'Bildstein, Benno'

_publ_section_title
;
 Monofunctionalized Cobaltocenium Compounds by Dediazoniation Reactions of
 Cobaltoceniumdiazonium Bis(hexafluorophosphate)
;
_journal_issue 12
_journal_name_full Organometallics
_journal_page_first 2101
_journal_paper_doi 10.1021/acs.organomet.6b00329
_journal_volume 35
_journal_year 2016
_chemical_formula_moiety 'C10 H9 Co N3, F6 P '
_chemical_formula_sum 'C10 H9 Co F6 N3 P'
_chemical_formula_weight 375.10
_space_group_crystal_system triclinic
_space_group_IT_number 2
_space_group_name_Hall '-P 1'
_space_group_name_H-M_alt 'P -1'
_symmetry_space_group_name_Hall '-P 1'
_symmetry_space_group_name_H-M 'P -1'
_atom_sites_solution_hydrogens geom
_audit_creation_method SHELXL-2014/7
_cell_angle_alpha 105.592(1)
_cell_angle_beta 98.174(1)
_cell_angle_gamma 93.475(1)
_cell_formula_units_Z 2
_cell_length_a 6.3656(2)
_cell_length_b 8.2370(3)
_cell_length_c 12.7564(4)
_cell_measurement_reflns_used 9642
_cell_measurement_temperature 170(2)
_cell_measurement_theta_max 30.8
_cell_measurement_theta_min 2.6
_cell_volume 634.27(4)
_computing_cell_refinement 'Bruker SAINT-V 8.34A'
_computing_data_collection 'Bruker Apex II'
_computing_data_reduction 'Bruker SAINT-V 8.34A'
_computing_structure_refinement 'SHELXL-2014/7 (Sheldrick, 2014)'
_computing_structure_solution 'SHELXTL-2014/4 (Sheldrick, 2014)'
_diffrn_ambient_temperature 170(2)
_diffrn_detector_area_resol_mean 10.4
_diffrn_measured_fraction_theta_full 0.999
_diffrn_measured_fraction_theta_max 0.977
_diffrn_measurement_device_type 'Bruker D8 QUEST PHOTON 100'
_diffrn_measurement_method '\f and \w scans'
_diffrn_radiation_monochromator 'multi layered optics'
_diffrn_radiation_type MoK\a
_diffrn_radiation_wavelength 0.71073
_diffrn_reflns_av_R_equivalents 0.0257
_diffrn_reflns_av_unetI/netI 0.0099
_diffrn_reflns_Laue_measured_fraction_full 0.999
_diffrn_reflns_Laue_measured_fraction_max 0.977
_diffrn_reflns_limit_h_max 8
_diffrn_reflns_limit_h_min -7
_diffrn_reflns_limit_k_max 10
_diffrn_reflns_limit_k_min -10
_diffrn_reflns_limit_l_max 16
_diffrn_reflns_limit_l_min -16
_diffrn_reflns_number 37423
_diffrn_reflns_point_group_measured_fraction_full 0.999
_diffrn_reflns_point_group_measured_fraction_max 0.977
_diffrn_reflns_theta_full 25.242
_diffrn_reflns_theta_max 26.983
_diffrn_reflns_theta_min 2.581
_diffrn_source 'Incoatec Microfocus'
_exptl_absorpt_coefficient_mu 1.548
_exptl_absorpt_correction_T_max 0.928
_exptl_absorpt_correction_T_min 0.826
_exptl_absorpt_correction_type multi-scan
_exptl_absorpt_process_details 'Bruker SADABS-2014/5)'
_exptl_crystal_colour 'light yellow'
_exptl_crystal_density_diffrn 1.964
_exptl_crystal_description prism
_exptl_crystal_F_000 372
_exptl_crystal_size_max 0.180
_exptl_crystal_size_mid 0.100
_exptl_crystal_size_min 0.080
_refine_diff_density_max 0.517
_refine_diff_density_min -0.322
_refine_diff_density_rms 0.059
_refine_ls_extinction_coef 0.0183(13)
_refine_ls_extinction_expression Fc^*^=kFc[1+0.001xFc^2^\l^3^/sin(2\q)]^-1/4^
_refine_ls_extinction_method 'SHELXL-2014/7 (Sheldrick 2014'
_refine_ls_goodness_of_fit_ref 1.054
_refine_ls_hydrogen_treatment constr
_refine_ls_matrix_type full
_refine_ls_number_parameters 191
_refine_ls_number_reflns 2701
_refine_ls_number_restraints 0
_refine_ls_restrained_S_all 1.054
_refine_ls_R_factor_all 0.0251
_refine_ls_R_factor_gt 0.0239
_refine_ls_shift/su_max 0.001
_refine_ls_shift/su_mean 0.000
_refine_ls_structure_factor_coef Fsqd
_refine_ls_weighting_details 'w=1/[\s^2^(Fo^2^)+(0.0291P)^2^+0.5324P] where P=(Fo^2^+2Fc^2^)/3'
_refine_ls_weighting_scheme calc
_refine_ls_wR_factor_gt 0.0598
_refine_ls_wR_factor_ref 0.0606
_reflns_Friedel_coverage 0.000
_reflns_number_gt 2606
_reflns_number_total 2701
_reflns_threshold_expression 'I > 2\s(I)'
_cod_data_source_file om6b00329_si_002.cif
_cod_data_source_block 4
_cod_depositor_comments 'Adding full bibliography for 4086540--4086543.cif.'
_cod_database_code 4086541
_shelx_shelxl_version_number 2014/7
_shelx_space_group_comment
;
The symmetry employed for this shelxl refinement is uniquely defined
by the following loop, which should always be used as a source of
symmetry information in preference to the above space-group names.
They are only intended as comments.
;
_shelx_estimated_absorpt_t_min 0.768
_shelx_estimated_absorpt_t_max 0.886

loop_
_space_group_symop_operation_xyz
'x, y, z'
'-x, -y, -z'

loop_
_atom_site_label
_atom_site_type_symbol
_atom_site_fract_x
_atom_site_fract_y
_atom_site_fract_z
_atom_site_U_iso_or_equiv
_atom_site_adp_type
_atom_site_occupancy
_atom_site_site_symmetry_order
_atom_site_calc_flag
_atom_site_refinement_flags_posn
_atom_site_refinement_flags_adp
Co1 Co 0.04524(3) 0.33140(2) 0.73647(2) 0.01673(9) Uani 1 1 d . .
C1 C 0.0779(4) 0.1035(3) 0.63166(16) 0.0400(5) Uani 1 1 d . .
H1 H 0.0942 0.0009 0.6512 0.048 Uiso 1 1 calc R U
C2 C -0.1137(3) 0.1592(3) 0.59857(15) 0.0375(5) Uani 1 1 d . .
H2 H -0.2507 0.1008 0.5914 0.045 Uiso 1 1 calc R U
C3 C -0.0747(4) 0.3150(3) 0.57731(16) 0.0449(6) Uani 1 1 d . .
H3 H -0.1783 0.3813 0.5534 0.054 Uiso 1 1 calc R U
C4 C 0.1523(5) 0.3551(3) 0.59868(17) 0.0539(7) Uani 1 1 d . .
H4 H 0.2286 0.4536 0.5919 0.065 Uiso 1 1 calc R U
C5 C 0.2407(4) 0.2199(3) 0.63179(16) 0.0462(6) Uani 1 1 d . .
H5 H 0.3885 0.2113 0.6510 0.055 Uiso 1 1 calc R U
C6 C -0.0625(3) 0.2990(2) 0.87337(13) 0.0244(3) Uani 1 1 d . .
H6 H -0.1355 0.1980 0.8784 0.029 Uiso 1 1 calc R U
C7 C -0.1569(3) 0.4324(2) 0.83901(15) 0.0284(4) Uani 1 1 d . .
H7 H -0.3054 0.4369 0.8184 0.034 Uiso 1 1 calc R U
C8 C 0.0081(3) 0.5581(2) 0.84070(15) 0.0285(4) Uani 1 1 d . .
H8 H -0.0110 0.6604 0.8213 0.034 Uiso 1 1 calc R U
C9 C 0.2067(3) 0.5036(2) 0.87644(13) 0.0232(3) Uani 1 1 d . .
H9 H 0.3438 0.5619 0.8840 0.028 Uiso 1 1 calc R U
C10 C 0.1626(3) 0.3456(2) 0.89881(13) 0.0209(3) Uani 1 1 d . .
N1 N 0.3264(3) 0.26052(19) 0.93892(13) 0.0286(3) Uani 1 1 d . .
N2 N 0.2656(3) 0.1160(2) 0.94485(13) 0.0308(3) Uani 1 1 d . .
N3 N 0.2337(3) -0.0144(2) 0.95452(17) 0.0442(4) Uani 1 1 d . .
P1 P 0.55877(7) 0.80625(5) 0.70752(4) 0.02283(11) Uani 1 1 d . .
F1 F 0.5836(2) 0.61528(16) 0.64476(14) 0.0554(4) Uani 1 1 d . .
F2 F 0.5352(2) 0.99796(15) 0.77119(12) 0.0456(3) Uani 1 1 d . .
F3 F 0.30601(17) 0.76431(15) 0.68845(11) 0.0400(3) Uani 1 1 d . .
F4 F 0.81137(19) 0.84979(18) 0.72747(13) 0.0507(4) Uani 1 1 d . .
F5 F 0.5781(2) 0.75602(18) 0.82042(11) 0.0487(3) Uani 1 1 d . .
F6 F 0.5384(2) 0.8561(2) 0.59436(11) 0.0506(3) Uani 1 1 d . .

loop_
_atom_site_aniso_label
_atom_site_aniso_U_11
_atom_site_aniso_U_22
_atom_site_aniso_U_33
_atom_site_aniso_U_23
_atom_site_aniso_U_13
_atom_site_aniso_U_12
Co1 0.02069(13) 0.01591(12) 0.01266(12) 0.00290(8) 0.00218(8) 0.00117(8)
C1 0.0715(15) 0.0275(10) 0.0206(9) 0.0005(7) 0.0139(9) 0.0155(10)
C2 0.0412(11) 0.0415(11) 0.0183(8) -0.0075(8) 0.0062(8) -0.0138(9)
C3 0.0679(15) 0.0497(13) 0.0157(9) 0.0068(8) -0.0027(9) 0.0275(11)
C4 0.094(2) 0.0407(12) 0.0208(10) -0.0008(9) 0.0239(11) -0.0327(13)
C5 0.0336(11) 0.0773(17) 0.0198(9) -0.0031(10) 0.0073(8) 0.0153(11)
C6 0.0281(9) 0.0275(9) 0.0163(7) 0.0036(6) 0.0067(6) -0.0018(7)
C7 0.0259(9) 0.0332(9) 0.0225(8) -0.0002(7) 0.0059(7) 0.0078(7)
C8 0.0377(10) 0.0202(8) 0.0237(8) -0.0004(7) 0.0035(7) 0.0077(7)
C9 0.0289(9) 0.0187(8) 0.0176(7) -0.0003(6) 0.0010(6) -0.0017(6)
C10 0.0269(8) 0.0214(8) 0.0120(7) 0.0015(6) 0.0017(6) 0.0011(6)
N1 0.0318(8) 0.0274(8) 0.0254(8) 0.0104(6) -0.0040(6) 0.0002(6)
N2 0.0371(9) 0.0311(9) 0.0239(8) 0.0101(6) -0.0012(6) 0.0047(7)
N3 0.0556(12) 0.0331(10) 0.0462(11) 0.0184(8) 0.0017(9) 0.0048(8)
P1 0.0203(2) 0.0208(2) 0.0286(2) 0.00994(17) 0.00264(17) 0.00058(16)
F1 0.0559(9) 0.0285(6) 0.0769(10) -0.0001(6) 0.0202(7) 0.0122(6)
F2 0.0508(8) 0.0227(6) 0.0553(8) 0.0010(5) 0.0034(6) -0.0001(5)
F3 0.0208(6) 0.0371(6) 0.0607(8) 0.0144(6) 0.0030(5) -0.0013(5)
F4 0.0204(6) 0.0589(8) 0.0827(10) 0.0403(8) 0.0031(6) -0.0009(5)
F5 0.0521(8) 0.0599(9) 0.0445(7) 0.0342(7) 0.0059(6) 0.0017(6)
F6 0.0536(8) 0.0686(9) 0.0370(7) 0.0286(7) 0.0063(6) 0.0033(7)

loop_
_atom_type_symbol
_atom_type_description
_atom_type_scat_dispersion_real
_atom_type_scat_dispersion_imag
_atom_type_scat_source
C C 0.0033 0.0016 'International Tables Vol C Tables 4.2.6.8 and 6.1.1.4'
H H 0.0000 0.0000 'International Tables Vol C Tables 4.2.6.8 and 6.1.1.4'
N N 0.0061 0.0033 'International Tables Vol C Tables 4.2.6.8 and 6.1.1.4'
Co Co 0.3494 0.9721 'International Tables Vol C Tables 4.2.6.8 and 6.1.1.4'
F F 0.0171 0.0103 'International Tables Vol C Tables 4.2.6.8 and 6.1.1.4'
P P 0.1023 0.0942 'International Tables Vol C Tables 4.2.6.8 and 6.1.1.4'

loop_
_geom_angle_atom_site_label_1
_geom_angle_atom_site_label_2
_geom_angle_atom_site_label_3
_geom_angle
C7 Co1 C4 140.48(11)
C7 Co1 C2 111.19(8)
C4 Co1 C2 68.05(9)
C7 Co1 C8 41.14(8)
C4 Co1 C8 112.65(9)
C2 Co1 C8 139.59(9)
C7 Co1 C3 111.23(9)
C4 Co1 C3 41.39(11)
C2 Co1 C3 40.25(10)
C8 Co1 C3 112.01(8)
C7 Co1 C5 177.49(9)
C4 Co1 C5 40.78(11)
C2 Co1 C5 66.85(9)
C8 Co1 C5 141.36(10)
C3 Co1 C5 68.41(9)
C7 Co1 C1 138.15(9)
C4 Co1 C1 67.67(9)
C2 Co1 C1 39.72(9)
C8 Co1 C1 179.19(9)
C3 Co1 C1 67.69(9)
C5 Co1 C1 39.34(10)
C7 Co1 C6 41.03(7)
C4 Co1 C6 178.10(8)
C2 Co1 C6 110.60(8)
C8 Co1 C6 69.25(7)
C3 Co1 C6 138.34(9)
C5 Co1 C6 137.65(9)
C1 Co1 C6 110.43(8)
C7 Co1 C9 68.90(7)
C4 Co1 C9 112.25(8)
C2 Co1 C9 179.46(8)
C8 Co1 C9 40.81(7)
C3 Co1 C9 140.26(9)
C5 Co1 C9 113.05(8)
C1 Co1 C9 139.88(9)
C6 Co1 C9 69.09(7)
C7 Co1 C10 68.20(7)
C4 Co1 C10 139.57(10)
C2 Co1 C10 138.97(8)
C8 Co1 C10 68.19(7)
C3 Co1 C10 178.97(9)
C5 Co1 C10 112.11(8)
C1 Co1 C10 112.09(8)
C6 Co1 C10 40.68(7)
C9 Co1 C10 40.52(7)
C5 C1 C2 108.9(2)
C5 C1 Co1 70.26(12)
C2 C1 Co1 69.92(11)
C5 C1 H1 125.5
C2 C1 H1 125.5
Co1 C1 H1 125.9
C1 C2 C3 109.3(2)
C1 C2 Co1 70.37(11)
C3 C2 Co1 70.00(11)
C1 C2 H2 125.4
C3 C2 H2 125.4
Co1 C2 H2 125.9
C2 C3 C4 106.5(2)
C2 C3 Co1 69.75(11)
C4 C3 Co1 69.12(11)
C2 C3 H3 126.7
C4 C3 H3 126.7
Co1 C3 H3 126.0
C5 C4 C3 106.66(19)
C5 C4 Co1 69.84(12)
C3 C4 Co1 69.49(12)
C5 C4 H4 126.7
C3 C4 H4 126.7
Co1 C4 H4 125.6
C1 C5 C4 108.7(2)
C1 C5 Co1 70.39(12)
C4 C5 Co1 69.39(12)
C1 C5 H5 125.7
C4 C5 H5 125.7
Co1 C5 H5 126.1
C7 C6 C10 107.06(15)
C7 C6 Co1 68.76(10)
C10 C6 Co1 70.75(9)
C7 C6 H6 126.5
C10 C6 H6 126.5
Co1 C6 H6 125.6
C8 C7 C6 108.65(16)
C8 C7 Co1 69.76(10)
C6 C7 Co1 70.21(10)
C8 C7 H7 125.7
C6 C7 H7 125.7
Co1 C7 H7 125.9
C9 C8 C7 108.04(16)
C9 C8 Co1 70.32(10)
C7 C8 Co1 69.10(10)
C9 C8 H8 126.0
C7 C8 H8 126.0
Co1 C8 H8 126.2
C8 C9 C10 107.58(16)
C8 C9 Co1 68.87(10)
C10 C9 Co1 70.51(9)
C8 C9 H9 126.2
C10 C9 H9 126.2
Co1 C9 H9 126.0
N1 C10 C9 121.53(15)
N1 C10 C6 129.84(16)
C9 C10 C6 108.63(15)
N1 C10 Co1 128.15(12)
C9 C10 Co1 68.97(9)
C6 C10 Co1 68.57(9)
N2 N1 C10 114.24(15)
N3 N2 N1 172.4(2)
F1 P1 F5 89.22(9)
F1 P1 F6 90.70(9)
F5 P1 F6 179.74(8)
F1 P1 F3 90.48(7)
F5 P1 F3 90.07(7)
F6 P1 F3 89.69(7)
F1 P1 F4 90.03(8)
F5 P1 F4 89.79(8)
F6 P1 F4 90.46(8)
F3 P1 F4 179.46(9)
F1 P1 F2 179.60(9)
F5 P1 F2 90.50(8)
F6 P1 F2 89.59(8)
F3 P1 F2 89.81(7)
F4 P1 F2 89.67(8)

loop_
_geom_bond_atom_site_label_1
_geom_bond_atom_site_label_2
_geom_bond_distance
Co1 C7 2.0205(17)
Co1 C4 2.025(2)
Co1 C2 2.0271(18)
Co1 C8 2.0293(17)
Co1 C3 2.0303(19)
Co1 C5 2.031(2)
Co1 C1 2.0329(19)
Co1 C6 2.0399(16)
Co1 C9 2.0484(16)
Co1 C10 2.0688(16)
C1 C5 1.368(3)
C1 C2 1.379(3)
C1 H1 0.9500
C2 C3 1.396(3)
C2 H2 0.9500
C3 C4 1.433(4)
C3 H3 0.9500
C4 C5 1.413(4)
C4 H4 0.9500
C5 H5 0.9500
C6 C7 1.423(3)
C6 C10 1.428(2)
C6 H6 0.9500
C7 C8 1.423(3)
C7 H7 0.9500
C8 C9 1.422(3)
C8 H8 0.9500
C9 C10 1.426(2)
C9 H9 0.9500
C10 N1 1.403(2)
N1 N2 1.255(2)
N2 N3 1.123(2)
P1 F1 1.5904(13)
P1 F5 1.5926(13)
P1 F6 1.5939(13)
P1 F3 1.5948(11)
P1 F4 1.5949(12)
P1 F2 1.5967(12)

loop_
_geom_torsion_atom_site_label_1
_geom_torsion_atom_site_label_2
_geom_torsion_atom_site_label_3
_geom_torsion_atom_site_label_4
_geom_torsion
C5 C1 C2 C3 -0.3(2)
Co1 C1 C2 C3 59.38(14)
C5 C1 C2 Co1 -59.65(14)
C1 C2 C3 C4 0.0(2)
Co1 C2 C3 C4 59.63(13)
C1 C2 C3 Co1 -59.61(14)
C2 C3 C4 C5 0.2(2)
Co1 C3 C4 C5 60.25(14)
C2 C3 C4 Co1 -60.03(13)
C2 C1 C5 C4 0.4(2)
Co1 C1 C5 C4 -59.03(14)
C2 C1 C5 Co1 59.43(14)
C3 C4 C5 C1 -0.4(2)
Co1 C4 C5 C1 59.64(14)
C3 C4 C5 Co1 -60.03(14)
C10 C6 C7 C8 1.33(19)
Co1 C6 C7 C8 -59.37(12)
C10 C6 C7 Co1 60.70(11)
C6 C7 C8 C9 -0.1(2)
Co1 C7 C8 C9 -59.77(12)
C6 C7 C8 Co1 59.65(12)
C7 C8 C9 C10 -1.15(19)
Co1 C8 C9 C10 -60.15(11)
C7 C8 C9 Co1 59.01(12)
C8 C9 C10 N1 -178.15(15)
Co1 C9 C10 N1 122.73(15)
C8 C9 C10 C6 1.98(18)
Co1 C9 C10 C6 -57.14(11)
C8 C9 C10 Co1 59.12(12)
C7 C6 C10 N1 178.10(17)
Co1 C6 C10 N1 -122.47(18)
C7 C6 C10 C9 -2.05(18)
Co1 C6 C10 C9 57.38(11)
C7 C6 C10 Co1 -59.43(11)
C9 C10 N1 N2 -173.65(15)
C6 C10 N1 N2 6.2(3)
Co1 C10 N1 N2 -86.71(19)
